data_4301962
loop_
_publ_author_name
'Alexander N. Marziale'
'Eberhardt Herdtweck'
'J\"org Eppinger'
'Sven Schneider'

_publ_contact_author_address
;
       Department Chemie,
       Lehrstuhl f\"ur Anorganische Chemie,
       Technische Universit\"at M\"unchen,
       Lichtenbergstrasse 4,
       D-85747 Garching bei M\"unchen,
       Germany.
;
_publ_contact_author_email eberhardt.herdtweck@ch.tum.de
_publ_contact_author_fax '+49(0)89 289 13473'
_publ_contact_author_name
;
       Dr. Eberhardt Herdtweck
;
_publ_contact_author_phone '+49(0)89 289 13143'
_publ_section_title
;
Palladium N(CH2CH2PiPr2)2-Dialkylamides: Synthesis, Structural
Characterization, and Reactivity
;
_journal_name_full 'Inorganic Chemistry'
_journal_page_first 3699
_journal_page_last 3709
_journal_paper_doi 10.1021/ic802286u
_journal_volume 48
_journal_year 2009
_chemical_formula_moiety 'C16 H37 Cl N P2 Pd, F6 P'
_chemical_formula_sum 'C16 H37 Cl F6 N P3 Pd'
_chemical_formula_weight 592.25
_chemical_name_systematic ?
_space_group_IT_number 14
_symmetry_cell_setting monoclinic
_symmetry_Int_Tables_number 14
_symmetry_space_group_name_Hall '-P 2ybc'
_symmetry_space_group_name_H-M 'P 1 21/c 1'
_atom_sites_solution_hydrogens geom
_atom_sites_solution_primary direct
_atom_sites_solution_secondary difmap
_cell_angle_alpha 90
_cell_angle_beta 95.210(1)
_cell_angle_gamma 90
_cell_formula_units_Z 4
_cell_length_a 8.6831(1)
_cell_length_b 15.4168(2)
_cell_length_c 18.4350(2)
_cell_measurement_reflns_used 38301
_cell_measurement_temperature 153(1)
_cell_measurement_theta_max 25.38
_cell_measurement_theta_min 2.84
_cell_volume 2457.62(5)
_computing_cell_refinement 'CrysAlis (Oxford, 2005)'
_computing_data_collection 'CrysAlis (Oxford, 2005)'
_computing_data_reduction 'CrysAlis (Oxford, 2005)'
_computing_molecular_graphics 'PLATON (Spek, 2007)'
_computing_publication_material 'PLATON (Spek, 2007)'
_computing_structure_refinement 'SHELXL-97 (Sheldrick, 1998)'
_computing_structure_solution 'SIR92 (Altomare, 1994)'
_diffrn_ambient_temperature 153(1)
_diffrn_detector 'CCD plate'
_diffrn_detector_area_resol_mean 16.0
_diffrn_measured_fraction_theta_full 0.997
_diffrn_measured_fraction_theta_max 0.997
_diffrn_measurement_device '\k-geometry diffractometer'
_diffrn_measurement_device_type 'Xcalibur \k-CCD diffractometer'
_diffrn_measurement_method 'phi- and omega-rotation'
_diffrn_radiation_monochromator graphite
_diffrn_radiation_source 'sealed tube, Enhance (Mo) X-ray Source'
_diffrn_radiation_type 'Mo K\a'
_diffrn_radiation_wavelength 0.71073
_diffrn_reflns_av_R_equivalents 0.0293
_diffrn_reflns_av_sigmaI/netI 0.0088
_diffrn_reflns_limit_h_max 10
_diffrn_reflns_limit_h_min -10
_diffrn_reflns_limit_k_max 18
_diffrn_reflns_limit_k_min -18
_diffrn_reflns_limit_l_max 22
_diffrn_reflns_limit_l_min -22
_diffrn_reflns_number 45861
_diffrn_reflns_theta_full 25.38
_diffrn_reflns_theta_max 25.38
_diffrn_reflns_theta_min 2.84
_diffrn_standards_decay_% 0
_exptl_absorpt_coefficient_mu 1.107
_exptl_absorpt_correction_T_max 0.8600
_exptl_absorpt_correction_T_min 0.5695
_exptl_absorpt_correction_type multi-scan
_exptl_absorpt_process_details
;
CrysAlis RED, Oxford Diffraction Ltd.,
Version 1.171.29.9 (release 23-03-2006 CrysAlis171 .NET)
(compiled Mar 23 2006,23:39:28)
Empirical absorption correction using spherical harmonics,
 implemented in SCALE3 ABSPACK scaling algorithm.
;
_exptl_crystal_colour 'pale yellow'
_exptl_crystal_density_diffrn 1.601
_exptl_crystal_density_meas ?
_exptl_crystal_density_method none
_exptl_crystal_description fragment
_exptl_crystal_F_000 1208
_exptl_crystal_size_max 0.56
_exptl_crystal_size_mid 0.34
_exptl_crystal_size_min 0.14
_refine_diff_density_max 0.588
_refine_diff_density_min -0.597
_refine_diff_density_rms 0.076
_refine_ls_extinction_method none
_refine_ls_goodness_of_fit_ref 1.153
_refine_ls_hydrogen_treatment mixed
_refine_ls_matrix_type full
_refine_ls_number_parameters 265
_refine_ls_number_reflns 4500
_refine_ls_number_restraints 0
_refine_ls_restrained_S_all 1.153
_refine_ls_R_factor_all 0.0327
_refine_ls_R_factor_gt 0.0276
_refine_ls_shift/su_max 0.001
_refine_ls_shift/su_mean 0.000
_refine_ls_structure_factor_coef Fsqd
_refine_ls_weighting_details 'calc w=1/[\s^2^(Fo^2^)+(0.0274P)^2^+3.4286P] where P=(Fo^2^+2Fc^2^)/3'
_refine_ls_weighting_scheme calc
_refine_ls_wR_factor_gt 0.0623
_refine_ls_wR_factor_ref 0.0669
_reflns_number_gt 4049
_reflns_number_total 4500
_reflns_threshold_expression I>2\s(I)
_cod_data_source_file ic802286u_si_001_2.cif
_cod_data_source_block SVEL-1093-153
_cod_depositor_comments
;
The following automatic conversions were performed:
'_symmetry_cell_setting' value 'Monoclinic' changed to 'monoclinic'
according to '/home/saulius/struct/CIF-dictionaries/cif_core.dic'
dictionary named 'cif_core.dic' version 2.4.1 from 2010-06-29.

Automatic conversion script
Id: cif_fix_enum 1527 2010-12-29 10:47:43Z saulius 

The following automatic conversions were performed:

'_exptl_crystal_density_meas' value 'none' was changed to '?' - the
value is perceived as not measured.

Automatic conversion script
Id: cif_fix_values 3008 2015-01-20 13:52:24Z robertas 
;
_cod_original_sg_symbol_H-M 'P 21/c'
_cod_database_code 4301962

loop_
_symmetry_equiv_pos_site_id
_symmetry_equiv_pos_as_xyz
1 x,y,z
2 -x,1/2+y,1/2-z
3 -x,-y,-z
4 x,1/2-y,1/2+z

loop_
_atom_site_aniso_label
_atom_site_aniso_U_11
_atom_site_aniso_U_22
_atom_site_aniso_U_33
_atom_site_aniso_U_23
_atom_site_aniso_U_13
_atom_site_aniso_U_12
Pd1 0.0220(1) 0.0189(1) 0.0194(1) -0.0002(1) 0.0028(1) -0.0006(1)
Cl 0.0556(4) 0.0316(4) 0.0222(3) -0.0036(3) 0.0019(3) -0.0063(3)
P1 0.0237(3) 0.0194(3) 0.0239(3) -0.0004(2) 0.0010(2) -0.0011(2)
P2 0.0217(3) 0.0210(3) 0.0243(3) 0.0032(3) 0.0027(2) -0.0003(2)
N1 0.0245(12) 0.0261(12) 0.0225(11) -0.0006(9) 0.0031(9) 0.0009(9)
C2 0.0385(15) 0.0296(14) 0.0235(13) -0.0058(11) 0.0023(11) 0.0031(12)
C3 0.0371(15) 0.0248(14) 0.0282(14) -0.0060(11) -0.0013(11) 0.0000(11)
C4 0.0340(14) 0.0384(16) 0.0216(13) -0.0013(11) 0.0078(11) -0.0025(12)
C5 0.0323(14) 0.0332(15) 0.0243(13) 0.0079(11) 0.0006(11) -0.0039(12)
C6 0.0318(14) 0.0216(13) 0.0347(15) 0.0014(11) -0.0028(11) 0.0005(11)
C7 0.0476(18) 0.0333(16) 0.0396(17) 0.0046(13) -0.0120(14) 0.0025(14)
C8 0.0310(16) 0.0461(19) 0.066(2) 0.0096(17) 0.0066(15) 0.0100(14)
C9 0.0252(13) 0.0277(14) 0.0298(14) -0.0020(11) 0.0023(11) -0.0034(11)
C10 0.0292(15) 0.0323(16) 0.0552(19) 0.0011(14) 0.0058(13) 0.0049(12)
C11 0.0330(15) 0.0272(15) 0.0549(19) 0.0020(13) 0.0074(13) -0.0057(12)
C12 0.0253(13) 0.0342(15) 0.0278(13) 0.0052(11) 0.0015(10) -0.0070(11)
C13 0.0238(14) 0.0520(19) 0.0509(19) 0.0053(15) 0.0035(13) 0.0023(13)
C14 0.0399(17) 0.050(2) 0.0426(17) 0.0141(15) 0.0002(14) -0.0194(15)
C15 0.0326(14) 0.0235(13) 0.0361(15) 0.0046(11) 0.0062(12) 0.0046(11)
C16 0.0303(15) 0.0434(18) 0.0536(19) 0.0069(15) 0.0090(14) 0.0108(13)
C17 0.061(2) 0.0318(16) 0.0431(18) -0.0077(14) 0.0058(15) 0.0091(15)
P3 0.0317(4) 0.0313(4) 0.0335(4) 0.0004(3) 0.0012(3) -0.0005(3)
F1 0.0597(13) 0.0564(13) 0.0807(16) -0.0212(12) -0.0038(11) 0.0208(11)
F2 0.0516(12) 0.0986(18) 0.0474(12) -0.0158(12) -0.0055(9) 0.0217(12)
F3 0.0715(16) 0.0675(16) 0.118(2) 0.0298(15) 0.0218(15) -0.0196(13)
F4 0.0662(15) 0.149(3) 0.0453(13) -0.0255(15) -0.0143(11) 0.0189(16)
F5 0.0701(16) 0.0776(18) 0.124(2) 0.0108(17) 0.0269(16) -0.0344(14)
F6 0.0634(14) 0.0745(16) 0.0740(15) -0.0047(13) -0.0026(12) 0.0354(12)

loop_
_atom_site_label
_atom_site_type_symbol
_atom_site_thermal_displace_type
_atom_site_fract_x
_atom_site_fract_y
_atom_site_fract_z
_atom_site_occupancy
_atom_site_U_iso_or_equiv
_atom_site_calc_flag
_atom_site_refinement_flags
Pd1 Pd Uani 0.77838(2) 0.17047(1) 0.11537(1) 1.000 0.0200(1) . .
Cl Cl Uani 0.73887(9) 0.13739(5) -0.00598(4) 1.000 0.0366(2) . .
P1 P Uani 0.85626(7) 0.31139(4) 0.09862(4) 1.000 0.0224(2) . .
P2 P Uani 0.71118(7) 0.03457(4) 0.15299(3) 1.000 0.0223(2) . .
N1 N Uani 0.8147(3) 0.19894(14) 0.22496(12) 1.000 0.0243(7) . .
C2 C Uani 0.7958(3) 0.29242(18) 0.24150(14) 1.000 0.0306(8) . .
C3 C Uani 0.8902(3) 0.34754(18) 0.19421(15) 1.000 0.0303(8) . .
C4 C Uani 0.7229(3) 0.14363(19) 0.27147(14) 1.000 0.0310(8) . .
C5 C Uani 0.7416(3) 0.04877(18) 0.25233(14) 1.000 0.0301(8) . .
C6 C Uani 0.7196(3) 0.38871(17) 0.05288(15) 1.000 0.0297(8) . .
C7 C Uani 0.7050(4) 0.3748(2) -0.02949(17) 1.000 0.0411(10) . .
C8 C Uani 0.5632(4) 0.3823(2) 0.0837(2) 1.000 0.0476(11) . .
C9 C Uani 1.0405(3) 0.32368(17) 0.05870(15) 1.000 0.0276(8) . .
C10 C Uani 1.1558(3) 0.2550(2) 0.08923(18) 1.000 0.0388(10) . .
C11 C Uani 1.1077(3) 0.41459(19) 0.06763(18) 1.000 0.0382(9) . .
C12 C Uani 0.5104(3) 0.00316(18) 0.12959(15) 1.000 0.0292(8) . .
C13 C Uani 0.4024(3) 0.0802(2) 0.13690(18) 1.000 0.0422(10) . .
C14 C Uani 0.4616(4) -0.0750(2) 0.17290(18) 1.000 0.0444(10) . .
C15 C Uani 0.8334(3) -0.05731(18) 0.13187(16) 1.000 0.0306(8) . .
C16 C Uani 1.0016(3) -0.0276(2) 0.13558(19) 1.000 0.0421(10) . .
C17 C Uani 0.7831(4) -0.0964(2) 0.05751(17) 1.000 0.0452(10) . .
P3 P Uani 1.21322(9) 0.15054(5) 0.33866(4) 1.000 0.0323(2) . .
F1 F Uani 1.0869(3) 0.22408(15) 0.34637(13) 1.000 0.0662(8) . .
F2 F Uani 1.1388(2) 0.13441(17) 0.25743(11) 1.000 0.0665(8) . .
F3 F Uani 1.0956(3) 0.08211(17) 0.36548(16) 1.000 0.0849(10) . .
F4 F Uani 1.2818(3) 0.1675(2) 0.41872(13) 1.000 0.0880(12) . .
F5 F Uani 1.3273(3) 0.21764(18) 0.30876(17) 1.000 0.0895(10) . .
F6 F Uani 1.3368(3) 0.07743(16) 0.32844(13) 1.000 0.0712(9) . .
H1 H Uiso 0.907(4) 0.1886(19) 0.2339(16) 1.000 0.023(7) . .
H21 H Uiso 0.82960 0.30330 0.29340 1.000 0.0370 calc R
H22 H Uiso 0.68530 0.30860 0.23290 1.000 0.0370 calc R
H31 H Uiso 1.00140 0.34220 0.21090 1.000 0.0360 calc R
H32 H Uiso 0.86030 0.40920 0.19810 1.000 0.0360 calc R
H41 H Uiso 0.61230 0.16000 0.26390 1.000 0.0370 calc R
H42 H Uiso 0.75840 0.15310 0.32340 1.000 0.0370 calc R
H51 H Uiso 0.66570 0.01340 0.27630 1.000 0.0360 calc R
H52 H Uiso 0.84670 0.02890 0.27010 1.000 0.0360 calc R
H61 H Uiso 0.76090 0.44850 0.06290 1.000 0.0360 calc R
H71 H Uiso 0.66910 0.31560 -0.04060 1.000 0.0620 calc R
H72 H Uiso 0.80600 0.38360 -0.04820 1.000 0.0620 calc R
H73 H Uiso 0.63050 0.41640 -0.05260 1.000 0.0620 calc R
H81 H Uiso 0.52390 0.32290 0.07780 1.000 0.0710 calc R
H82 H Uiso 0.49040 0.42240 0.05750 1.000 0.0710 calc R
H83 H Uiso 0.57460 0.39740 0.13550 1.000 0.0710 calc R
H91 H Uiso 1.02010 0.31260 0.00520 1.000 0.0330 calc R
H101 H Uiso 1.18320 0.26590 0.14120 1.000 0.0580 calc R
H102 H Uiso 1.24920 0.25770 0.06320 1.000 0.0580 calc R
H103 H Uiso 1.10900 0.19730 0.08290 1.000 0.0580 calc R
H111 H Uiso 1.13880 0.42560 0.11920 1.000 0.0570 calc R
H112 H Uiso 1.02940 0.45720 0.04970 1.000 0.0570 calc R
H113 H Uiso 1.19800 0.41960 0.03970 1.000 0.0570 calc R
H121 H Uiso 0.50080 -0.01410 0.07710 1.000 0.0350 calc R
H131 H Uiso 0.43520 0.12870 0.10760 1.000 0.0630 calc R
H132 H Uiso 0.40630 0.09780 0.18810 1.000 0.0630 calc R
H133 H Uiso 0.29650 0.06350 0.11970 1.000 0.0630 calc R
H141 H Uiso 0.53590 -0.12230 0.16900 1.000 0.0670 calc R
H142 H Uiso 0.35850 -0.09420 0.15330 1.000 0.0670 calc R
H143 H Uiso 0.45920 -0.05870 0.22420 1.000 0.0670 calc R
H151 H Uiso 0.82450 -0.10310 0.16970 1.000 0.0370 calc R
H161 H Uiso 1.06810 -0.07730 0.12740 1.000 0.0630 calc R
H162 H Uiso 1.03170 -0.00270 0.18370 1.000 0.0630 calc R
H163 H Uiso 1.01300 0.01640 0.09800 1.000 0.0630 calc R
H171 H Uiso 0.85470 -0.14290 0.04690 1.000 0.0680 calc R
H172 H Uiso 0.78400 -0.05140 0.02010 1.000 0.0680 calc R
H173 H Uiso 0.67840 -0.12010 0.05770 1.000 0.0680 calc R

loop_
_atom_type_symbol
_atom_type_description
_atom_type_scat_dispersion_real
_atom_type_scat_dispersion_imag
_atom_type_scat_source
Pd Pd -0.9988 1.0072 'International Tables Vol C Tables 4.2.6.8 and 6.1.1.4'
P P 0.1023 0.0942 'International Tables Vol C Tables 4.2.6.8 and 6.1.1.4'
N N 0.0061 0.0033 'International Tables Vol C Tables 4.2.6.8 and 6.1.1.4'
F F 0.0171 0.0103 'International Tables Vol C Tables 4.2.6.8 and 6.1.1.4'
Cl Cl 0.1484 0.1585 'International Tables Vol C Tables 4.2.6.8 and 6.1.1.4'
H H 0.0000 0.0000 'International Tables Vol C Tables 4.2.6.8 and 6.1.1.4'
C C 0.0033 0.0016 'International Tables Vol C Tables 4.2.6.8 and 6.1.1.4'

loop_
_geom_angle_atom_site_label_1
_geom_angle_atom_site_label_2
_geom_angle_atom_site_label_3
_geom_angle
_geom_angle_site_symmetry_1
_geom_angle_site_symmetry_2
_geom_angle_site_symmetry_3
_geom_angle_publ_flag
Cl Pd1 P1 95.67(3) . . . yes
Cl Pd1 P2 94.14(2) . . . yes
Cl Pd1 N1 179.39(7) . . . yes
P1 Pd1 P2 170.15(2) . . . yes
P1 Pd1 N1 84.84(6) . . . yes
P2 Pd1 N1 85.35(6) . . . yes
Pd1 P1 C3 100.37(9) . . . yes
Pd1 P1 C6 119.29(9) . . . yes
Pd1 P1 C9 115.42(9) . . . yes
C3 P1 C6 106.46(12) . . . yes
C3 P1 C9 106.43(12) . . . yes
C6 P1 C9 107.50(12) . . . yes
Pd1 P2 C5 100.05(9) . . . yes
Pd1 P2 C12 115.73(9) . . . yes
Pd1 P2 C15 118.20(9) . . . yes
C5 P2 C12 108.36(12) . . . yes
C5 P2 C15 105.66(13) . . . yes
C12 P2 C15 107.71(12) . . . yes
F2 P3 F5 89.30(14) . . . yes
F2 P3 F6 89.91(12) . . . yes
F3 P3 F4 91.03(15) . . . yes
F3 P3 F5 177.66(16) . . . yes
F3 P3 F6 91.51(14) . . . yes
F4 P3 F5 91.31(16) . . . yes
F4 P3 F6 91.57(14) . . . yes
F5 P3 F6 88.35(14) . . . yes
F1 P3 F2 88.35(12) . . . yes
F1 P3 F3 88.71(14) . . . yes
F1 P3 F4 90.18(14) . . . yes
F1 P3 F5 91.37(14) . . . yes
F1 P3 F6 178.24(13) . . . yes
F2 P3 F3 88.36(14) . . . yes
F2 P3 F4 178.42(13) . . . yes
Pd1 N1 C2 113.42(16) . . . yes
Pd1 N1 C4 113.54(16) . . . yes
C2 N1 C4 111.2(2) . . . yes
C2 N1 H1 106(2) . . . no
C4 N1 H1 110(2) . . . no
Pd1 N1 H1 102(2) . . . no
N1 C2 C3 110.6(2) . . . yes
P1 C3 C2 109.45(18) . . . yes
N1 C4 C5 110.1(2) . . . yes
P2 C5 C4 109.74(18) . . . yes
P1 C6 C8 110.4(2) . . . yes
P1 C6 C7 110.97(19) . . . yes
C7 C6 C8 111.5(3) . . . no
P1 C9 C11 113.11(19) . . . yes
P1 C9 C10 110.32(19) . . . yes
C10 C9 C11 111.5(2) . . . no
P2 C12 C14 113.0(2) . . . yes
C13 C12 C14 111.5(2) . . . no
P2 C12 C13 110.75(19) . . . yes
C16 C15 C17 110.7(3) . . . no
P2 C15 C16 109.19(19) . . . yes
P2 C15 C17 111.9(2) . . . yes
N1 C2 H22 110.00 . . . no
N1 C2 H21 110.00 . . . no
C3 C2 H21 109.00 . . . no
C3 C2 H22 110.00 . . . no
H21 C2 H22 108.00 . . . no
P1 C3 H31 110.00 . . . no
P1 C3 H32 110.00 . . . no
C2 C3 H31 110.00 . . . no
C2 C3 H32 110.00 . . . no
H31 C3 H32 108.00 . . . no
N1 C4 H41 110.00 . . . no
N1 C4 H42 110.00 . . . no
C5 C4 H41 110.00 . . . no
C5 C4 H42 110.00 . . . no
H41 C4 H42 108.00 . . . no
P2 C5 H51 110.00 . . . no
P2 C5 H52 110.00 . . . no
C4 C5 H52 110.00 . . . no
H51 C5 H52 108.00 . . . no
C4 C5 H51 110.00 . . . no
C8 C6 H61 108.00 . . . no
P1 C6 H61 108.00 . . . no
C7 C6 H61 108.00 . . . no
C6 C7 H71 110.00 . . . no
C6 C7 H73 109.00 . . . no
H71 C7 H72 109.00 . . . no
C6 C7 H72 110.00 . . . no
H72 C7 H73 109.00 . . . no
H71 C7 H73 109.00 . . . no
H81 C8 H83 109.00 . . . no
H81 C8 H82 109.00 . . . no
C6 C8 H81 109.00 . . . no
C6 C8 H82 109.00 . . . no
C6 C8 H83 110.00 . . . no
H82 C8 H83 110.00 . . . no
P1 C9 H91 107.00 . . . no
C10 C9 H91 107.00 . . . no
C11 C9 H91 107.00 . . . no
C9 C10 H101 109.00 . . . no
C9 C10 H102 109.00 . . . no
C9 C10 H103 110.00 . . . no
H101 C10 H102 109.00 . . . no
H101 C10 H103 109.00 . . . no
H102 C10 H103 109.00 . . . no
C9 C11 H111 110.00 . . . no
C9 C11 H112 109.00 . . . no
C9 C11 H113 109.00 . . . no
H111 C11 H112 109.00 . . . no
H111 C11 H113 109.00 . . . no
H112 C11 H113 109.00 . . . no
C13 C12 H121 107.00 . . . no
P2 C12 H121 107.00 . . . no
C14 C12 H121 107.00 . . . no
C12 C13 H133 109.00 . . . no
C12 C13 H131 109.00 . . . no
C12 C13 H132 109.00 . . . no
H132 C13 H133 110.00 . . . no
H131 C13 H132 109.00 . . . no
H131 C13 H133 109.00 . . . no
H142 C14 H143 110.00 . . . no
C12 C14 H141 109.00 . . . no
C12 C14 H142 109.00 . . . no
C12 C14 H143 109.00 . . . no
H141 C14 H142 109.00 . . . no
H141 C14 H143 109.00 . . . no
P2 C15 H151 108.00 . . . no
C16 C15 H151 108.00 . . . no
C17 C15 H151 108.00 . . . no
C15 C16 H161 109.00 . . . no
C15 C16 H162 109.00 . . . no
C15 C16 H163 109.00 . . . no
H161 C16 H162 109.00 . . . no
H161 C16 H163 109.00 . . . no
H162 C16 H163 109.00 . . . no
C15 C17 H171 109.00 . . . no
C15 C17 H172 109.00 . . . no
C15 C17 H173 110.00 . . . no
H171 C17 H172 109.00 . . . no
H171 C17 H173 109.00 . . . no
H172 C17 H173 109.00 . . . no

loop_
_geom_bond_atom_site_label_1
_geom_bond_atom_site_label_2
_geom_bond_distance
_geom_bond_site_symmetry_1
_geom_bond_site_symmetry_2
_geom_bond_publ_flag
Pd1 Cl 2.2898(8) . . yes
Pd1 P1 2.3045(6) . . yes
Pd1 P2 2.2988(6) . . yes
Pd1 N1 2.064(2) . . yes
P1 C3 1.846(3) . . yes
P1 C6 1.833(3) . . yes
P1 C9 1.831(3) . . yes
P2 C5 1.840(3) . . yes
P2 C12 1.823(3) . . yes
P2 C15 1.833(3) . . yes
P3 F5 1.567(3) . . yes
P3 F6 1.579(3) . . yes
P3 F3 1.579(3) . . yes
P3 F1 1.593(3) . . yes
P3 F2 1.596(2) . . yes
P3 F4 1.563(3) . . yes
N1 C4 1.491(4) . . yes
N1 C2 1.485(4) . . yes
N1 H1 0.82(3) . . no
C2 C3 1.511(4) . . no
C4 C5 1.517(4) . . no
C6 C8 1.522(4) . . no
C6 C7 1.527(4) . . no
C9 C11 1.521(4) . . no
C9 C10 1.529(4) . . no
C12 C14 1.527(4) . . no
C12 C13 1.527(4) . . no
C15 C17 1.525(4) . . no
C15 C16 1.526(4) . . no
C2 H21 0.9900 . . no
C2 H22 0.9900 . . no
C3 H32 0.9900 . . no
C3 H31 0.9900 . . no
C4 H41 0.9900 . . no
C4 H42 0.9900 . . no
C5 H51 0.9900 . . no
C5 H52 0.9900 . . no
C6 H61 1.0000 . . no
C7 H72 0.9800 . . no
C7 H73 0.9800 . . no
C7 H71 0.9800 . . no
C8 H82 0.9800 . . no
C8 H81 0.9800 . . no
C8 H83 0.9800 . . no
C9 H91 1.0000 . . no
C10 H101 0.9800 . . no
C10 H102 0.9800 . . no
C10 H103 0.9800 . . no
C11 H112 0.9800 . . no
C11 H111 0.9800 . . no
C11 H113 0.9800 . . no
C12 H121 1.0000 . . no
C13 H131 0.9800 . . no
C13 H133 0.9800 . . no
C13 H132 0.9800 . . no
C14 H143 0.9800 . . no
C14 H142 0.9800 . . no
C14 H141 0.9800 . . no
C15 H151 1.0000 . . no
C16 H162 0.9800 . . no
C16 H161 0.9800 . . no
C16 H163 0.9800 . . no
C17 H173 0.9800 . . no
C17 H171 0.9800 . . no
C17 H172 0.9800 . . no
